data_4500234
loop_
_publ_author_name
'Singh, Amit'
'Ramanan, Arunachalam'
'Bandyopadhyay, Debkumar'

_publ_section_title
;
 Link between Isostructurality, Polymorphism, and Weak Interactions in
 Palladacycle Crystals: Chemical Insight
;
_journal_issue 7
_journal_name_full 'Crystal Growth &amp; Design'
_journal_page_first 2743
_journal_paper_doi 10.1021/cg101289s
_journal_volume 11
_journal_year 2011
_chemical_formula_moiety 'C14 H13 Br N2 Pd S'
_chemical_formula_sum 'C14 H13 Br N2 Pd S'
_chemical_formula_weight 427.63
_chemical_name_systematic
; 
 ? 
;
_space_group_IT_number 2
_symmetry_cell_setting triclinic
_symmetry_space_group_name_Hall '-P 1'
_symmetry_space_group_name_H-M 'P -1'
_atom_sites_solution_hydrogens geom
_atom_sites_solution_primary direct
_atom_sites_solution_secondary difmap
_audit_creation_method SHELXL-97
_cell_angle_alpha 106.210(4)
_cell_angle_beta 93.895(5)
_cell_angle_gamma 97.039(4)
_cell_formula_units_Z 2
_cell_length_a 7.421(2)
_cell_length_b 8.975(3)
_cell_length_c 11.242(3)
_cell_measurement_reflns_used 4304
_cell_measurement_temperature 298(2)
_cell_measurement_theta_max 28.13
_cell_measurement_theta_min 2.39
_cell_volume 709.5(4)
_computing_cell_refinement 'Bruker SMART'
_computing_data_collection 'Bruker SMART'
_computing_data_reduction 'Bruker SAINT'
_computing_molecular_graphics 'Bruker SHELXTL'
_computing_publication_material 'Bruker SHELXTL'
_computing_structure_refinement 'SHELXL-97 (Sheldrick, 1997)'
_computing_structure_solution 'SHELXS-97 (Sheldrick, 1990)'
_diffrn_ambient_temperature 298(2)
_diffrn_measured_fraction_theta_full 0.983
_diffrn_measured_fraction_theta_max 0.983
_diffrn_measurement_device_type 'CCD area detector'
_diffrn_measurement_method 'phi and omega scans'
_diffrn_radiation_monochromator graphite
_diffrn_radiation_source 'fine-focus sealed tube'
_diffrn_radiation_type MoK\a
_diffrn_radiation_wavelength 0.71073
_diffrn_reflns_av_R_equivalents 0.0322
_diffrn_reflns_av_sigmaI/netI 0.0412
_diffrn_reflns_limit_h_max 8
_diffrn_reflns_limit_h_min -8
_diffrn_reflns_limit_k_max 10
_diffrn_reflns_limit_k_min -10
_diffrn_reflns_limit_l_max 13
_diffrn_reflns_limit_l_min -13
_diffrn_reflns_number 6635
_diffrn_reflns_theta_full 25.00
_diffrn_reflns_theta_max 25.00
_diffrn_reflns_theta_min 2.39
_exptl_absorpt_coefficient_mu 4.257
_exptl_absorpt_correction_T_max 0.453
_exptl_absorpt_correction_T_min 0.244
_exptl_absorpt_correction_type multi-scan
_exptl_absorpt_process_details SADABS
_exptl_crystal_colour Red
_exptl_crystal_density_diffrn 2.008
_exptl_crystal_density_meas 2.002
_exptl_crystal_density_method 'not measured'
_exptl_crystal_description Block
_exptl_crystal_F_000 416.0
_exptl_crystal_size_max .421
_exptl_crystal_size_mid .282
_exptl_crystal_size_min .187
_refine_diff_density_max 0.496
_refine_diff_density_min -0.438
_refine_diff_density_rms 0.078
_refine_ls_extinction_method none
_refine_ls_goodness_of_fit_ref 1.039
_refine_ls_hydrogen_treatment constr
_refine_ls_matrix_type full
_refine_ls_number_parameters 174
_refine_ls_number_reflns 2457
_refine_ls_number_restraints 0
_refine_ls_restrained_S_all 1.039
_refine_ls_R_factor_all 0.0283
_refine_ls_R_factor_gt 0.0259
_refine_ls_shift/su_max 0.000
_refine_ls_shift/su_mean 0.000
_refine_ls_structure_factor_coef Fsqd
_refine_ls_weighting_details 'calc w=1/[\s^2^(Fo^2^)+(0.0299P)^2^+0.2094P] where P=(Fo^2^+2Fc^2^)/3'
_refine_ls_weighting_scheme calc
_refine_ls_wR_factor_gt 0.0674
_refine_ls_wR_factor_ref 0.0689
_reflns_number_gt 2269
_reflns_number_total 2457
_reflns_threshold_expression >2sigma(I)
_cod_data_source_file cg101289s_si_002.cif
_cod_data_source_block 3b
_cod_depositor_comments
;
The following automatic conversions were performed:

'_symmetry_cell_setting' value 'Triclinic' changed to 'triclinic'
according to /home/saulius/struct/CIF-dictionaries/cif_core.dic
dictionary named 'cif_core.dic' version 2.4.1 from 2010-06-29.

Automatic conversion script
Id: cif_fix_values 1715 2011-07-08 13:25:40Z adriana 
;
_cod_original_sg_symbol_H-M P-1
_cod_original_formula_sum ' C14 H13 Br N2 Pd S'
_cod_database_code 4500234

loop_
_symmetry_equiv_pos_as_xyz
'x, y, z'
'-x, -y, -z'

loop_
_atom_site_label
_atom_site_type_symbol
_atom_site_fract_x
_atom_site_fract_y
_atom_site_fract_z
_atom_site_U_iso_or_equiv
_atom_site_adp_type
_atom_site_occupancy
_atom_site_symmetry_multiplicity
_atom_site_calc_flag
_atom_site_refinement_flags
Pd1 Pd 0.71200(3) 0.17949(2) 0.39295(2) 0.03459(10) Uani 1 1 d .
Br1 Br 0.67947(6) 0.31036(4) 0.23382(3) 0.05844(13) Uani 1 1 d .
S1 S 0.61128(10) 0.36872(9) 0.55829(7) 0.04058(19) Uani 1 1 d .
N1 N 0.7785(3) -0.0786(3) 0.4806(2) 0.0399(6) Uani 1 1 d .
N2 N 0.7356(3) 0.0585(3) 0.5150(2) 0.0339(5) Uani 1 1 d .
C1 C 0.8732(5) -0.2591(5) -0.0326(3) 0.0629(10) Uani 1 1 d .
H1A H 0.8999 -0.3647 -0.0578 0.094 Uiso 1 1 calc R
H1B H 0.9709 -0.1898 -0.0493 0.094 Uiso 1 1 calc R
H1C H 0.7614 -0.2533 -0.0783 0.094 Uiso 1 1 calc R
C2 C 0.8530(4) -0.2113(4) 0.1053(3) 0.0450(8) Uani 1 1 d .
C3 C 0.8107(4) -0.0619(4) 0.1611(3) 0.0417(7) Uani 1 1 d .
H3 H 0.7984 0.0067 0.1134 0.050 Uiso 1 1 calc R
C4 C 0.7868(4) -0.0145(3) 0.2862(3) 0.0355(6) Uani 1 1 d .
C5 C 0.8076(4) -0.1200(3) 0.3559(3) 0.0373(7) Uani 1 1 d .
C6 C 0.8494(4) -0.2694(4) 0.3004(3) 0.0457(8) Uani 1 1 d .
H6 H 0.8620 -0.3388 0.3472 0.055 Uiso 1 1 calc R
C7 C 0.8715(4) -0.3128(4) 0.1754(3) 0.0488(8) Uani 1 1 d .
H7 H 0.8993 -0.4123 0.1379 0.059 Uiso 1 1 calc R
C8 C 0.6989(4) 0.1201(4) 0.6397(3) 0.0365(7) Uani 1 1 d .
C9 C 0.6457(4) 0.2686(4) 0.6726(3) 0.0363(7) Uani 1 1 d .
C10 C 0.6092(4) 0.3351(4) 0.7941(3) 0.0460(8) Uani 1 1 d .
H10 H 0.5719 0.4335 0.8166 0.055 Uiso 1 1 calc R
C11 C 0.6284(4) 0.2554(4) 0.8806(3) 0.0519(9) Uani 1 1 d .
H11 H 0.6075 0.3011 0.9626 0.062 Uiso 1 1 calc R
C12 C 0.6784(5) 0.1080(5) 0.8469(3) 0.0535(9) Uani 1 1 d .
H12 H 0.6880 0.0538 0.9060 0.064 Uiso 1 1 calc R
C13 C 0.7144(4) 0.0395(4) 0.7274(3) 0.0454(8) Uani 1 1 d .
H13 H 0.7489 -0.0599 0.7056 0.054 Uiso 1 1 calc R
C14 C 0.7810(5) 0.5405(4) 0.6144(3) 0.0576(9) Uani 1 1 d .
H14A H 0.7467 0.6086 0.6889 0.086 Uiso 1 1 calc R
H14B H 0.7900 0.5945 0.5520 0.086 Uiso 1 1 calc R
H14C H 0.8970 0.5099 0.6324 0.086 Uiso 1 1 calc R

loop_
_atom_site_aniso_label
_atom_site_aniso_U_11
_atom_site_aniso_U_22
_atom_site_aniso_U_33
_atom_site_aniso_U_23
_atom_site_aniso_U_13
_atom_site_aniso_U_12
Pd1 0.04340(15) 0.02990(16) 0.03041(15) 0.00773(10) 0.00395(10) 0.00765(10)
Br1 0.0945(3) 0.0452(2) 0.0439(2) 0.02022(17) 0.01477(19) 0.0207(2)
S1 0.0489(4) 0.0394(5) 0.0342(4) 0.0087(3) 0.0036(3) 0.0146(3)
N1 0.0391(13) 0.0372(15) 0.0459(15) 0.0151(12) 0.0038(11) 0.0079(11)
N2 0.0329(12) 0.0318(14) 0.0350(13) 0.0064(11) 0.0023(10) 0.0056(10)
C1 0.075(2) 0.058(2) 0.046(2) -0.0042(17) 0.0183(18) 0.0092(19)
C2 0.0406(16) 0.0413(19) 0.0456(19) 0.0000(15) 0.0087(13) 0.0050(14)
C3 0.0438(16) 0.0399(18) 0.0405(17) 0.0101(14) 0.0068(13) 0.0051(14)
C4 0.0341(14) 0.0327(16) 0.0375(16) 0.0070(13) 0.0032(12) 0.0039(12)
C5 0.0354(14) 0.0334(16) 0.0399(17) 0.0057(13) 0.0022(12) 0.0055(12)
C6 0.0445(16) 0.0344(17) 0.060(2) 0.0140(16) 0.0073(15) 0.0096(14)
C7 0.0467(17) 0.0353(18) 0.059(2) 0.0016(16) 0.0134(15) 0.0102(14)
C8 0.0334(14) 0.0420(18) 0.0334(16) 0.0122(13) 0.0013(12) 0.0016(13)
C9 0.0327(14) 0.0422(18) 0.0315(15) 0.0074(13) 0.0014(11) 0.0048(12)
C10 0.0452(16) 0.055(2) 0.0344(17) 0.0070(15) 0.0045(13) 0.0067(15)
C11 0.0526(18) 0.068(2) 0.0331(17) 0.0128(17) 0.0065(14) 0.0061(17)
C12 0.0544(19) 0.071(3) 0.0406(19) 0.0273(18) 0.0030(15) 0.0041(18)
C13 0.0437(16) 0.048(2) 0.0468(19) 0.0198(16) 0.0019(14) 0.0052(14)
C14 0.075(2) 0.041(2) 0.052(2) 0.0119(16) -0.0016(18) 0.0013(17)

loop_
_atom_type_symbol
_atom_type_description
_atom_type_scat_dispersion_real
_atom_type_scat_dispersion_imag
_atom_type_scat_source
C C 0.0033 0.0016 'International Tables Vol C Tables 4.2.6.8 and 6.1.1.4'
H H 0.0000 0.0000 'International Tables Vol C Tables 4.2.6.8 and 6.1.1.4'
N N 0.0061 0.0033 'International Tables Vol C Tables 4.2.6.8 and 6.1.1.4'
S S 0.1246 0.1234 'International Tables Vol C Tables 4.2.6.8 and 6.1.1.4'
Br Br -0.2901 2.4595 'International Tables Vol C Tables 4.2.6.8 and 6.1.1.4'
Pd Pd -0.9988 1.0072 'International Tables Vol C Tables 4.2.6.8 and 6.1.1.4'

loop_
_geom_angle_atom_site_label_1
_geom_angle_atom_site_label_2
_geom_angle_atom_site_label_3
_geom_angle
N2 Pd1 C4 79.47(11)
N2 Pd1 S1 85.14(7)
C4 Pd1 S1 164.26(9)
N2 Pd1 Br1 176.21(7)
C4 Pd1 Br1 97.11(9)
S1 Pd1 Br1 98.17(3)
C9 S1 C14 102.20(15)
C9 S1 Pd1 95.76(10)
C14 S1 Pd1 110.60(13)
N2 N1 C5 111.0(2)
N1 N2 C8 118.9(2)
N1 N2 Pd1 119.98(19)
C8 N2 Pd1 121.07(19)
C2 C1 H1A 109.5
C2 C1 H1B 109.5
H1A C1 H1B 109.5
C2 C1 H1C 109.5
H1A C1 H1C 109.5
H1B C1 H1C 109.5
C7 C2 C3 119.8(3)
C7 C2 C1 121.3(3)
C3 C2 C1 118.9(3)
C4 C3 C2 120.8(3)
C4 C3 H3 119.6
C2 C3 H3 119.6
C3 C4 C5 118.2(3)
C3 C4 Pd1 132.0(2)
C5 C4 Pd1 109.7(2)
N1 C5 C6 119.1(3)
N1 C5 C4 119.8(3)
C6 C5 C4 121.0(3)
C7 C6 C5 119.1(3)
C7 C6 H6 120.4
C5 C6 H6 120.4
C2 C7 C6 120.9(3)
C2 C7 H7 119.5
C6 C7 H7 119.5
C13 C8 C9 120.1(3)
C13 C8 N2 122.7(3)
C9 C8 N2 117.2(3)
C10 C9 C8 119.5(3)
C10 C9 S1 119.7(2)
C8 C9 S1 120.6(2)
C11 C10 C9 119.8(3)
C11 C10 H10 120.1
C9 C10 H10 120.1
C10 C11 C12 120.2(3)
C10 C11 H11 119.9
C12 C11 H11 119.9
C13 C12 C11 121.0(3)
C13 C12 H12 119.5
C11 C12 H12 119.5
C12 C13 C8 119.3(3)
C12 C13 H13 120.4
C8 C13 H13 120.4
S1 C14 H14A 109.5
S1 C14 H14B 109.5
H14A C14 H14B 109.5
S1 C14 H14C 109.5
H14A C14 H14C 109.5
H14B C14 H14C 109.5

loop_
_geom_bond_atom_site_label_1
_geom_bond_atom_site_label_2
_geom_bond_distance
Pd1 N2 1.985(2)
Pd1 C4 1.985(3)
Pd1 S1 2.3738(9)
Pd1 Br1 2.4129(6)
S1 C9 1.783(3)
S1 C14 1.798(4)
N1 N2 1.269(3)
N1 C5 1.386(4)
N2 C8 1.414(4)
C1 C2 1.512(5)
C1 H1A 0.9600
C1 H1B 0.9600
C1 H1C 0.9600
C2 C7 1.374(5)
C2 C3 1.397(4)
C3 C4 1.382(4)
C3 H3 0.9300
C4 C5 1.402(4)
C5 C6 1.395(4)
C6 C7 1.376(5)
C6 H6 0.9300
C7 H7 0.9300
C8 C13 1.382(4)
C8 C9 1.394(4)
C9 C10 1.390(4)
C10 C11 1.369(5)
C10 H10 0.9300
C11 C12 1.375(5)
C11 H11 0.9300
C12 C13 1.372(5)
C12 H12 0.9300
C13 H13 0.9300
C14 H14A 0.9600
C14 H14B 0.9600
C14 H14C 0.9600

loop_
_geom_torsion_atom_site_label_1
_geom_torsion_atom_site_label_2
_geom_torsion_atom_site_label_3
_geom_torsion_atom_site_label_4
_geom_torsion
N2 Pd1 S1 C9 3.63(11)
C4 Pd1 S1 C9 15.7(3)
Br1 Pd1 S1 C9 -178.22(9)
N2 Pd1 S1 C14 108.99(15)
C4 Pd1 S1 C14 121.0(3)
Br1 Pd1 S1 C14 -72.87(13)
C5 N1 N2 C8 179.4(2)
C5 N1 N2 Pd1 1.6(3)
C4 Pd1 N2 N1 -1.7(2)
S1 Pd1 N2 N1 175.0(2)
C4 Pd1 N2 C8 -179.4(2)
S1 Pd1 N2 C8 -2.70(19)
C7 C2 C3 C4 -0.1(4)
C1 C2 C3 C4 178.5(3)
C2 C3 C4 C5 0.5(4)
C2 C3 C4 Pd1 -175.6(2)
N2 Pd1 C4 C3 177.6(3)
S1 Pd1 C4 C3 165.4(2)
Br1 Pd1 C4 C3 -0.7(3)
N2 Pd1 C4 C5 1.21(18)
S1 Pd1 C4 C5 -11.0(4)
Br1 Pd1 C4 C5 -177.14(18)
N2 N1 C5 C6 -177.6(2)
N2 N1 C5 C4 -0.5(4)
C3 C4 C5 N1 -177.8(3)
Pd1 C4 C5 N1 -0.8(3)
C3 C4 C5 C6 -0.7(4)
Pd1 C4 C5 C6 176.2(2)
N1 C5 C6 C7 177.5(3)
C4 C5 C6 C7 0.5(4)
C3 C2 C7 C6 -0.2(5)
C1 C2 C7 C6 -178.7(3)
C5 C6 C7 C2 0.0(5)
N1 N2 C8 C13 2.5(4)
Pd1 N2 C8 C13 -179.8(2)
N1 N2 C8 C9 -177.7(2)
Pd1 N2 C8 C9 0.0(3)
C13 C8 C9 C10 0.3(4)
N2 C8 C9 C10 -179.5(2)
C13 C8 C9 S1 -176.1(2)
N2 C8 C9 S1 4.1(4)
C14 S1 C9 C10 66.0(3)
Pd1 S1 C9 C10 178.5(2)
C14 S1 C9 C8 -117.7(3)
Pd1 S1 C9 C8 -5.2(2)
C8 C9 C10 C11 1.0(5)
S1 C9 C10 C11 177.3(2)
C9 C10 C11 C12 -1.9(5)
C10 C11 C12 C13 1.7(5)
C11 C12 C13 C8 -0.4(5)
C9 C8 C13 C12 -0.5(4)
N2 C8 C13 C12 179.3(3)
